data_1551559
loop_
_publ_author_name
'SAWADA, Takuya'
'AKASHI, Haruo'

_publ_section_title
;
 Synthesis and Crystal Structure of
 Bis-tetrahydrofuranate-{(5,10,15,20-(tetrakispentafluorophenyl)porphyrinato)magnesium(II)}
;
_journal_issue 0
_journal_name_full 'X-ray Structure Analysis Online'
_journal_page_first 9
_journal_paper_doi 10.2116/xraystruct.34.9
_journal_volume 34
_journal_year 2018
_chemical_formula_moiety 'C40 H28 F10 Mg0.5 N2 O'
_chemical_formula_sum 'C40 H28 F10 Mg0.5 N2 O'
_chemical_formula_weight 754.81
_space_group_crystal_system monoclinic
_space_group_IT_number 15
_space_group_name_Hall '-C 2yc'
_space_group_name_H-M_alt 'C 1 2/c 1'
_symmetry_space_group_name_Hall '-C 2yc'
_symmetry_space_group_name_H-M 'C 1 2/c 1'
_atom_sites_solution_hydrogens geom
_atom_sites_solution_primary direct
_atom_sites_solution_secondary difmap
_cell_angle_alpha 90.0000
_cell_angle_beta 90.795(4)
_cell_angle_gamma 90.0000
_cell_formula_units_Z 8
_cell_length_a 23.940(6)
_cell_length_b 12.007(3)
_cell_length_c 23.882(6)
_cell_measurement_reflns_used 9036
_cell_measurement_temperature 93
_cell_measurement_theta_max 30.02
_cell_measurement_theta_min 3.05
_cell_volume 6864(3)
_computing_cell_refinement CrystalClear
_computing_data_collection 'CrystalClear (Rigaku, ????)'
_computing_data_reduction CrystalClear
_computing_molecular_graphics 'CrystalStructure 4.2.4'
_computing_publication_material 'CrystalStructure 4.2.4 (Rigaku, 2016)'
_computing_structure_refinement 'SHELXL97 (Sheldrick, 2008)'
_computing_structure_solution 'SHELXS97 (Sheldrick, 2008)'
_diffrn_ambient_temperature 93
_diffrn_detector_area_resol_mean 7.111
_diffrn_measured_fraction_theta_full 0.985
_diffrn_measured_fraction_theta_max 0.985
_diffrn_measurement_device_type 'Rigaku Saturn724'
_diffrn_measurement_method \w
_diffrn_radiation_type 'Mo K\a'
_diffrn_radiation_wavelength 0.71075
_diffrn_reflns_av_R_equivalents 0.0484
_diffrn_reflns_Laue_measured_fraction_full 0.000
_diffrn_reflns_Laue_measured_fraction_max 0.000
_diffrn_reflns_limit_h_max 28
_diffrn_reflns_limit_h_min -23
_diffrn_reflns_limit_k_max 14
_diffrn_reflns_limit_k_min -14
_diffrn_reflns_limit_l_max 22
_diffrn_reflns_limit_l_min -28
_diffrn_reflns_number 23286
_diffrn_reflns_point_group_measured_fraction_full 0.000
_diffrn_reflns_point_group_measured_fraction_max 0.000
_diffrn_reflns_theta_full 25.500
_diffrn_reflns_theta_max 25.500
_diffrn_reflns_theta_min 3.065
_diffrn_standards_number 0
_exptl_absorpt_coefficient_mu 0.133
_exptl_absorpt_correction_T_max 0.974
_exptl_absorpt_correction_T_min 0.880
_exptl_absorpt_correction_type multi-scan
_exptl_absorpt_process_details 'REQAB (Rigaku, 1998)'
_exptl_crystal_colour red
_exptl_crystal_density_diffrn 1.461
_exptl_crystal_density_method 'not measured'
_exptl_crystal_description prism
_exptl_crystal_F_000 3088.00
_exptl_crystal_size_max 0.200
_exptl_crystal_size_mid 0.200
_exptl_crystal_size_min 0.200
_refine_diff_density_max 0.41
_refine_diff_density_min -0.40
_refine_ls_extinction_method none
_refine_ls_goodness_of_fit_ref 1.085
_refine_ls_hydrogen_treatment constr
_refine_ls_number_parameters 484
_refine_ls_number_reflns 6288
_refine_ls_number_restraints 0
_refine_ls_R_factor_all 0.0793
_refine_ls_R_factor_gt 0.0604
_refine_ls_shift/su_max 0.000
_refine_ls_structure_factor_coef Fsqd
_refine_ls_weighting_details 'w = 1/[\s^2^(Fo^2^)+(0.0796P)^2^+9.8098P] where P=(Fo^2^+2Fc^2^)/3'
_refine_ls_weighting_scheme calc
_refine_ls_wR_factor_gt 0.1509
_refine_ls_wR_factor_ref 0.1653
_reflns_number_gt 4933
_reflns_number_total 6288
_reflns_threshold_expression F^2^>2.0\s(F^2^)
_cod_data_source_file 34_9_1.txt
_cod_data_source_block 140619b
_cod_database_code 1551559

loop_
_symmetry_equiv_pos_as_xyz
'x, y, z'
'-x, y, -z+1/2'
'x+1/2, y+1/2, z'
'-x+1/2, y+1/2, -z+1/2'
'-x, -y, -z'
'x, -y, z-1/2'
'-x+1/2, -y+1/2, -z'
'x+1/2, -y+1/2, z-1/2'

loop_
_atom_site_label
_atom_site_type_symbol
_atom_site_fract_x
_atom_site_fract_y
_atom_site_fract_z
_atom_site_U_iso_or_equiv
_atom_site_adp_type
_atom_site_occupancy
_atom_site_symmetry_multiplicity
_atom_site_calc_flag
_atom_site_refinement_flags
Mg1 Mg 0.5000 0.78220(10) 0.2500 0.0167(3) Uani 1 2 d S
F1 F 0.31356(7) 0.96020(13) 0.13573(7) 0.0307(4) Uani 1 1 d .
F2 F 0.21883(7) 0.94193(15) 0.07326(8) 0.0397(5) Uani 1 1 d .
F3 F 0.18221(7) 0.73845(17) 0.03915(7) 0.0395(5) Uani 1 1 d .
F4 F 0.24171(7) 0.55246(16) 0.06734(9) 0.0458(5) Uani 1 1 d .
F5 F 0.33725(7) 0.57025(14) 0.12678(8) 0.0353(4) Uani 1 1 d .
F6 F 0.39420(7) 0.98834(14) 0.42437(7) 0.0353(4) Uani 1 1 d .
F7 F 0.33494(8) 0.99970(15) 0.51903(7) 0.0399(5) Uani 1 1 d .
F8 F 0.29059(7) 0.81027(18) 0.56357(7) 0.0420(5) Uani 1 1 d .
F9 F 0.30996(8) 0.61078(17) 0.51487(8) 0.0467(5) Uani 1 1 d .
F10 F 0.37227(7) 0.59782(14) 0.42142(7) 0.0366(4) Uani 1 1 d .
O1 O 0.5000 0.9615(2) 0.2500 0.0258(6) Uani 1 2 d S
O2 O 0.5000 0.6030(2) 0.2500 0.0244(6) Uani 1 2 d S
N1 N 0.48320(9) 0.78299(18) 0.16457(9) 0.0176(5) Uani 1 1 d .
N2 N 0.41501(9) 0.78148(18) 0.26548(9) 0.0179(5) Uani 1 1 d .
C1 C 0.52201(11) 0.7829(2) 0.12283(11) 0.0186(6) Uani 1 1 d .
C2 C 0.49378(11) 0.7761(2) 0.06893(11) 0.0228(6) Uani 1 1 d .
H2 H 0.5109 0.7745 0.0333 0.027 Uiso 1 1 calc R
C3 C 0.43829(11) 0.7724(2) 0.07916(11) 0.0218(6) Uani 1 1 d .
H3 H 0.4090 0.7680 0.0520 0.026 Uiso 1 1 calc R
C4 C 0.43208(11) 0.7764(2) 0.13917(11) 0.0191(6) Uani 1 1 d .
C5 C 0.38082(11) 0.7750(2) 0.16771(11) 0.0184(5) Uani 1 1 d .
C6 C 0.37305(10) 0.7794(2) 0.22617(11) 0.0185(6) Uani 1 1 d .
C7 C 0.31974(11) 0.7832(2) 0.25369(11) 0.0211(6) Uani 1 1 d .
H7 H 0.2840 0.7824 0.2360 0.025 Uiso 1 1 calc R
C8 C 0.33031(11) 0.7880(2) 0.30931(11) 0.0214(6) Uani 1 1 d .
H8 H 0.3034 0.7918 0.3381 0.026 Uiso 1 1 calc R
C9 C 0.39027(11) 0.7862(2) 0.31669(11) 0.0180(5) Uani 1 1 d .
C10 C 0.41970(11) 0.7869(2) 0.36824(11) 0.0192(6) Uani 1 1 d .
C11 C 0.32884(10) 0.7657(2) 0.13232(10) 0.0177(5) Uani 1 1 d .
C12 C 0.29726(11) 0.8588(2) 0.11774(11) 0.0209(6) Uani 1 1 d .
C13 C 0.24889(11) 0.8508(3) 0.08594(11) 0.0262(6) Uani 1 1 d .
C14 C 0.23051(11) 0.7481(3) 0.06845(11) 0.0271(7) Uani 1 1 d .
C15 C 0.26037(12) 0.6531(3) 0.08261(12) 0.0282(7) Uani 1 1 d .
C16 C 0.30906(11) 0.6640(2) 0.11364(12) 0.0234(6) Uani 1 1 d .
C17 C 0.38491(10) 0.7927(2) 0.41968(11) 0.0196(6) Uani 1 1 d .
C18 C 0.37411(11) 0.8932(2) 0.44592(11) 0.0230(6) Uani 1 1 d .
C19 C 0.34305(12) 0.9010(3) 0.49406(11) 0.0269(6) Uani 1 1 d .
C20 C 0.32094(11) 0.8052(3) 0.51647(11) 0.0290(7) Uani 1 1 d .
C21 C 0.33063(12) 0.7033(3) 0.49207(12) 0.0307(7) Uani 1 1 d .
C22 C 0.36251(12) 0.6982(2) 0.44417(11) 0.0252(6) Uani 1 1 d .
C23 C 0.54902(12) 1.0282(2) 0.24772(15) 0.0324(7) Uani 1 1 d .
H23A H 0.5705 1.0102 0.2138 0.039 Uiso 1 1 calc R
H23B H 0.5731 1.0144 0.2810 0.039 Uiso 1 1 calc R
C24 C 0.53046(13) 1.1472(3) 0.24631(19) 0.0461(9) Uani 1 1 d .
H24A H 0.5490 1.1898 0.2768 0.055 Uiso 1 1 calc R
H24B H 0.5401 1.1817 0.2101 0.055 Uiso 1 1 calc R
C25 C 0.50066(14) 0.5356(2) 0.29940(12) 0.0323(7) Uani 1 1 d .
H25A H 0.4664 0.5481 0.3212 0.039 Uiso 1 1 calc R
H25B H 0.5334 0.5542 0.3233 0.039 Uiso 1 1 calc R
C26 C 0.50369(19) 0.4173(3) 0.28052(13) 0.0494(10) Uani 1 1 d .
H26A H 0.5403 0.3846 0.2910 0.059 Uiso 1 1 calc R
H26B H 0.4739 0.3727 0.2982 0.059 Uiso 1 1 calc R
C27 C 0.16602(12) 0.8621(3) 0.23561(14) 0.0337(7) Uani 1 1 d .
C28 C 0.17779(12) 0.8141(3) 0.28807(13) 0.0322(7) Uani 1 1 d .
H28 H 0.1813 0.8606 0.3201 0.039 Uiso 1 1 calc R
C29 C 0.18429(12) 0.7012(3) 0.29380(13) 0.0309(7) Uani 1 1 d .
H29 H 0.1922 0.6706 0.3297 0.037 Uiso 1 1 calc R
C30 C 0.17947(12) 0.6309(3) 0.24769(13) 0.0332(7) Uani 1 1 d .
H30 H 0.1852 0.5529 0.2516 0.040 Uiso 1 1 calc R
C31 C 0.16626(12) 0.6764(3) 0.19610(14) 0.0349(7) Uani 1 1 d .
H31 H 0.1617 0.6293 0.1644 0.042 Uiso 1 1 calc R
C32 C 0.15954(12) 0.7912(3) 0.19031(13) 0.0355(8) Uani 1 1 d .
H32 H 0.1503 0.8213 0.1546 0.043 Uiso 1 1 calc R
C33 C 0.16186(15) 0.9864(3) 0.22842(18) 0.0524(10) Uani 1 1 d .
H33A H 0.1248 1.0056 0.2133 0.063 Uiso 1 1 calc R
H33B H 0.1906 1.0117 0.2025 0.063 Uiso 1 1 calc R
H33C H 0.1674 1.0228 0.2648 0.063 Uiso 1 1 calc R
C34 C 0.51885(14) 1.2058(3) 0.41406(13) 0.0381(8) Uani 1 1 d .
C35 C 0.56072(14) 1.2859(3) 0.41196(13) 0.0414(9) Uani 1 1 d .
H35 H 0.5978 1.2642 0.4035 0.050 Uiso 1 1 calc R
C36 C 0.54872(15) 1.3978(3) 0.42215(14) 0.0440(9) Uani 1 1 d .
H36 H 0.5779 1.4513 0.4216 0.053 Uiso 1 1 calc R
C37 C 0.49526(15) 1.4313(3) 0.43290(13) 0.0399(8) Uani 1 1 d .
H37 H 0.4874 1.5075 0.4400 0.048 Uiso 1 1 calc R
C38 C 0.45292(14) 1.3533(3) 0.43339(12) 0.0346(7) Uani 1 1 d .
H38 H 0.4156 1.3763 0.4399 0.041 Uiso 1 1 calc R
C39 C 0.46446(14) 1.2420(3) 0.42446(13) 0.0343(7) Uani 1 1 d .
H39 H 0.4350 1.1891 0.4254 0.041 Uiso 1 1 calc R
C40 C 0.53167(18) 1.0838(3) 0.40801(18) 0.0597(11) Uani 1 1 d .
H40A H 0.5577 1.0607 0.4379 0.072 Uiso 1 1 calc R
H40B H 0.5487 1.0703 0.3715 0.072 Uiso 1 1 calc R
H40C H 0.4970 1.0407 0.4107 0.072 Uiso 1 1 calc R

loop_
_atom_site_aniso_label
_atom_site_aniso_U_11
_atom_site_aniso_U_22
_atom_site_aniso_U_33
_atom_site_aniso_U_23
_atom_site_aniso_U_13
_atom_site_aniso_U_12
Mg1 0.0156(6) 0.0180(6) 0.0164(6) 0.000 0.0019(5) 0.000
F1 0.0374(10) 0.0204(9) 0.0343(9) 0.0033(7) -0.0038(7) 0.0001(7)
F2 0.0332(10) 0.0419(11) 0.0437(11) 0.0142(9) -0.0050(8) 0.0130(8)
F3 0.0208(9) 0.0647(13) 0.0329(10) -0.0060(9) -0.0071(7) 0.0012(8)
F4 0.0319(10) 0.0406(12) 0.0645(13) -0.0247(10) -0.0089(9) -0.0042(8)
F5 0.0283(9) 0.0224(9) 0.0550(12) -0.0087(8) -0.0080(8) 0.0050(7)
F6 0.0510(11) 0.0214(9) 0.0338(10) -0.0006(7) 0.0114(8) 0.0026(8)
F7 0.0494(11) 0.0421(11) 0.0282(9) -0.0119(8) 0.0038(8) 0.0190(9)
F8 0.0305(10) 0.0748(15) 0.0208(9) -0.0050(9) 0.0103(7) 0.0001(9)
F9 0.0537(12) 0.0518(13) 0.0349(10) 0.0058(9) 0.0143(9) -0.0251(10)
F10 0.0496(11) 0.0244(9) 0.0362(10) -0.0034(7) 0.0110(8) -0.0111(8)
O1 0.0175(14) 0.0172(14) 0.0429(17) 0.000 0.0032(12) 0.000
O2 0.0386(16) 0.0185(14) 0.0163(13) 0.000 0.0023(11) 0.000
N1 0.0158(11) 0.0189(11) 0.0181(11) 0.0011(9) 0.0025(9) 0.0013(9)
N2 0.0176(11) 0.0197(12) 0.0166(11) -0.0003(9) 0.0015(9) -0.0017(9)
C1 0.0199(14) 0.0181(13) 0.0178(13) 0.0023(10) 0.0024(11) 0.0009(10)
C2 0.0252(15) 0.0287(15) 0.0145(13) 0.0009(11) 0.0036(11) -0.0022(11)
C3 0.0213(15) 0.0264(15) 0.0176(13) -0.0003(11) -0.0023(11) -0.0002(11)
C4 0.0196(14) 0.0186(14) 0.0192(13) 0.0016(11) -0.0001(11) -0.0002(10)
C5 0.0164(13) 0.0168(13) 0.0220(14) 0.0010(10) 0.0005(11) 0.0006(10)
C6 0.0187(14) 0.0168(13) 0.0202(13) 0.0002(10) 0.0009(11) -0.0029(10)
C7 0.0173(13) 0.0246(15) 0.0213(14) -0.0008(11) 0.0009(11) -0.0010(11)
C8 0.0169(13) 0.0258(15) 0.0216(14) 0.0004(11) 0.0063(11) -0.0014(11)
C9 0.0189(13) 0.0176(13) 0.0174(13) -0.0004(10) 0.0011(10) -0.0013(10)
C10 0.0211(14) 0.0169(13) 0.0197(13) -0.0015(10) 0.0049(11) -0.0023(10)
C11 0.0172(13) 0.0233(14) 0.0127(12) 0.0012(10) 0.0019(10) 0.0000(10)
C12 0.0219(14) 0.0246(15) 0.0162(13) 0.0006(11) 0.0007(11) -0.0015(11)
C13 0.0210(15) 0.0359(17) 0.0220(14) 0.0061(12) 0.0029(12) 0.0075(12)
C14 0.0159(14) 0.0493(19) 0.0162(14) -0.0035(12) 0.0002(11) 0.0007(12)
C15 0.0231(15) 0.0318(17) 0.0295(16) -0.0110(13) -0.0012(12) -0.0030(12)
C16 0.0215(14) 0.0232(15) 0.0253(14) -0.0020(11) 0.0008(11) 0.0032(11)
C17 0.0153(13) 0.0270(15) 0.0166(13) -0.0017(11) 0.0006(10) 0.0000(10)
C18 0.0245(15) 0.0256(15) 0.0191(14) -0.0011(11) 0.0020(11) 0.0028(11)
C19 0.0266(15) 0.0332(17) 0.0207(14) -0.0068(12) 0.0007(12) 0.0088(12)
C20 0.0199(15) 0.052(2) 0.0153(14) -0.0041(13) 0.0025(11) 0.0033(13)
C21 0.0255(16) 0.0411(19) 0.0256(15) 0.0036(13) 0.0039(12) -0.0137(13)
C22 0.0269(15) 0.0290(16) 0.0199(14) -0.0070(12) 0.0021(11) -0.0041(12)
C23 0.0219(15) 0.0181(15) 0.057(2) -0.0014(14) 0.0048(14) -0.0019(11)
C24 0.0253(16) 0.0183(16) 0.095(3) 0.0002(17) 0.0048(17) -0.0002(13)
C25 0.056(2) 0.0183(15) 0.0224(15) 0.0039(12) -0.0004(14) 0.0000(13)
C26 0.100(3) 0.0200(17) 0.0286(18) 0.0005(14) 0.0017(18) 0.0013(18)
C27 0.0242(16) 0.0356(18) 0.0416(19) 0.0082(14) 0.0079(13) 0.0002(13)
C28 0.0259(16) 0.0384(18) 0.0325(17) -0.0037(14) 0.0052(13) -0.0023(13)
C29 0.0234(15) 0.0373(18) 0.0322(16) 0.0056(14) 0.0043(12) -0.0020(13)
C30 0.0226(15) 0.0342(18) 0.0430(19) -0.0010(14) 0.0054(13) -0.0030(12)
C31 0.0227(16) 0.045(2) 0.0369(18) -0.0064(15) 0.0066(13) -0.0074(13)
C32 0.0216(16) 0.055(2) 0.0298(17) 0.0120(15) 0.0060(13) -0.0018(14)
C33 0.046(2) 0.038(2) 0.073(3) 0.0112(19) 0.0062(19) -0.0004(16)
C34 0.043(2) 0.045(2) 0.0263(16) 0.0010(14) -0.0061(14) 0.0061(15)
C35 0.0325(18) 0.065(3) 0.0260(17) 0.0084(16) -0.0083(14) 0.0004(16)
C36 0.045(2) 0.055(2) 0.0317(18) 0.0114(16) -0.0106(15) -0.0216(18)
C37 0.053(2) 0.039(2) 0.0278(17) 0.0035(14) -0.0088(15) -0.0075(16)
C38 0.0389(18) 0.0416(19) 0.0231(16) 0.0037(13) -0.0007(13) -0.0006(14)
C39 0.0365(19) 0.0381(19) 0.0283(17) 0.0031(13) -0.0061(14) -0.0074(14)
C40 0.069(3) 0.050(2) 0.060(3) -0.006(2) -0.011(2) 0.020(2)

loop_
_atom_type_symbol
_atom_type_description
_atom_type_scat_dispersion_real
_atom_type_scat_dispersion_imag
_atom_type_scat_source
C C 0.0033 0.0016
;
International Tables for Crystallography
(Vol. C, Tables 4.2.6.8 and 6.1.1.4)
;
H H 0.0000 0.0000
;
International Tables for Crystallography
(Vol. C, Table 6.1.1.4)
;
N N 0.0061 0.0033
;
International Tables for Crystallography
(Vol. C, Tables 4.2.6.8 and 6.1.1.4)
;
F F 0.0171 0.0103
;
International Tables for Crystallography
(Vol. C, Tables 4.2.6.8 and 6.1.1.4)
;
O O 0.0106 0.0060
;
International Tables for Crystallography
(Vol. C, Tables 4.2.6.8 and 6.1.1.4)
;
Mg Mg 0.0486 0.0363
;
International Tables for Crystallography
(Vol. C, Tables 4.2.6.8 and 6.1.1.4)
;

loop_
_geom_angle_atom_site_label_1
_geom_angle_atom_site_label_2
_geom_angle_atom_site_label_3
_geom_angle
_geom_angle_site_symmetry_1
_geom_angle_site_symmetry_3
N2 Mg1 N2 179.52(13) . 2_655
N2 Mg1 N1 90.11(8) . 2_655
N2 Mg1 N1 89.88(8) 2_655 2_655
N2 Mg1 N1 89.89(8) . .
N2 Mg1 N1 90.12(8) 2_655 .
N1 Mg1 N1 179.48(14) 2_655 .
N2 Mg1 O2 89.76(7) . .
N2 Mg1 O2 89.76(7) 2_655 .
N1 Mg1 O2 90.26(7) 2_655 .
N1 Mg1 O2 90.26(7) . .
N2 Mg1 O1 90.24(7) . .
N2 Mg1 O1 90.24(7) 2_655 .
N1 Mg1 O1 89.74(7) 2_655 .
N1 Mg1 O1 89.74(7) . .
O2 Mg1 O1 180.000(1) . .
C23 O1 C23 111.5(3) 2_655 .
C23 O1 Mg1 124.23(15) 2_655 .
C23 O1 Mg1 124.23(15) . .
C25 O2 C25 111.1(3) 2_655 .
C25 O2 Mg1 124.47(15) 2_655 .
C25 O2 Mg1 124.47(15) . .
C4 N1 C1 106.9(2) . .
C4 N1 Mg1 126.82(16) . .
C1 N1 Mg1 126.19(17) . .
C6 N2 C9 107.0(2) . .
C6 N2 Mg1 126.29(17) . .
C9 N2 Mg1 126.71(17) . .
N1 C1 C10 124.7(2) . 2_655
N1 C1 C2 109.5(2) . .
C10 C1 C2 125.8(2) 2_655 .
C3 C2 C1 106.8(2) . .
C3 C2 H2 126.6 . .
C1 C2 H2 126.6 . .
C2 C3 C4 107.0(2) . .
C2 C3 H3 126.5 . .
C4 C3 H3 126.5 . .
N1 C4 C5 124.6(2) . .
N1 C4 C3 109.9(2) . .
C5 C4 C3 125.5(2) . .
C6 C5 C4 127.2(2) . .
C6 C5 C11 116.1(2) . .
C4 C5 C11 116.7(2) . .
N2 C6 C5 125.1(2) . .
N2 C6 C7 109.4(2) . .
C5 C6 C7 125.5(2) . .
C8 C7 C6 107.1(2) . .
C8 C7 H7 126.4 . .
C6 C7 H7 126.4 . .
C7 C8 C9 107.0(2) . .
C7 C8 H8 126.5 . .
C9 C8 H8 126.5 . .
N2 C9 C10 124.3(2) . .
N2 C9 C8 109.5(2) . .
C10 C9 C8 126.2(2) . .
C1 C10 C9 127.8(2) 2_655 .
C1 C10 C17 116.0(2) 2_655 .
C9 C10 C17 116.1(2) . .
C16 C11 C12 116.5(2) . .
C16 C11 C5 121.7(2) . .
C12 C11 C5 121.7(2) . .
F1 C12 C13 118.4(2) . .
F1 C12 C11 119.5(2) . .
C13 C12 C11 122.1(3) . .
F2 C13 C14 119.7(3) . .
F2 C13 C12 120.8(3) . .
C14 C13 C12 119.5(3) . .
F3 C14 C13 120.3(3) . .
F3 C14 C15 119.4(3) . .
C13 C14 C15 120.2(3) . .
F4 C15 C16 120.6(3) . .
F4 C15 C14 120.5(3) . .
C16 C15 C14 118.8(3) . .
F5 C16 C15 117.6(2) . .
F5 C16 C11 119.7(2) . .
C15 C16 C11 122.7(3) . .
C18 C17 C22 116.5(2) . .
C18 C17 C10 121.5(2) . .
C22 C17 C10 122.1(2) . .
F6 C18 C19 117.5(2) . .
F6 C18 C17 119.8(2) . .
C19 C18 C17 122.8(3) . .
F7 C19 C20 120.4(2) . .
F7 C19 C18 120.8(3) . .
C20 C19 C18 118.8(3) . .
F8 C20 C21 119.3(3) . .
F8 C20 C19 120.1(3) . .
C21 C20 C19 120.6(3) . .
F9 C21 C20 120.1(3) . .
F9 C21 C22 120.7(3) . .
C20 C21 C22 119.2(3) . .
F10 C22 C21 118.4(3) . .
F10 C22 C17 119.5(2) . .
C21 C22 C17 122.1(3) . .
O1 C23 C24 107.0(2) . .
O1 C23 H23A 110.3 . .
C24 C23 H23A 110.3 . .
O1 C23 H23B 110.3 . .
C24 C23 H23B 110.3 . .
H23A C23 H23B 108.6 . .
C24 C24 C23 106.96(16) 2_655 .
C24 C24 H24A 110.3 2_655 .
C23 C24 H24A 110.3 . .
C24 C24 H24B 110.3 2_655 .
C23 C24 H24B 110.3 . .
H24A C24 H24B 108.6 . .
O2 C25 C26 106.8(2) . .
O2 C25 H25A 110.4 . .
C26 C25 H25A 110.4 . .
O2 C25 H25B 110.4 . .
C26 C25 H25B 110.4 . .
H25A C25 H25B 108.6 . .
C26 C26 C25 107.15(17) 2_655 .
C26 C26 H26A 110.3 2_655 .
C25 C26 H26A 110.3 . .
C26 C26 H26B 110.3 2_655 .
C25 C26 H26B 110.3 . .
H26A C26 H26B 108.5 . .
C32 C27 C28 117.7(3) . .
C32 C27 C33 121.0(3) . .
C28 C27 C33 121.4(3) . .
C29 C28 C27 121.1(3) . .
C29 C28 H28 119.5 . .
C27 C28 H28 119.5 . .
C28 C29 C30 120.9(3) . .
C28 C29 H29 119.6 . .
C30 C29 H29 119.6 . .
C31 C30 C29 118.8(3) . .
C31 C30 H30 120.6 . .
C29 C30 H30 120.6 . .
C30 C31 C32 120.3(3) . .
C30 C31 H31 119.8 . .
C32 C31 H31 119.8 . .
C27 C32 C31 121.3(3) . .
C27 C32 H32 119.4 . .
C31 C32 H32 119.4 . .
C27 C33 H33A 109.5 . .
C27 C33 H33B 109.5 . .
H33A C33 H33B 109.5 . .
C27 C33 H33C 109.5 . .
H33A C33 H33C 109.5 . .
H33B C33 H33C 109.5 . .
C35 C34 C39 117.8(3) . .
C35 C34 C40 121.5(3) . .
C39 C34 C40 120.7(3) . .
C34 C35 C36 120.6(3) . .
C34 C35 H35 119.7 . .
C36 C35 H35 119.7 . .
C37 C36 C35 120.7(3) . .
C37 C36 H36 119.7 . .
C35 C36 H36 119.7 . .
C36 C37 C38 119.4(3) . .
C36 C37 H37 120.3 . .
C38 C37 H37 120.3 . .
C37 C38 C39 120.4(3) . .
C37 C38 H38 119.8 . .
C39 C38 H38 119.8 . .
C38 C39 C34 121.1(3) . .
C38 C39 H39 119.5 . .
C34 C39 H39 119.5 . .
C34 C40 H40A 109.5 . .
C34 C40 H40B 109.5 . .
H40A C40 H40B 109.5 . .
C34 C40 H40C 109.5 . .
H40A C40 H40C 109.5 . .
H40B C40 H40C 109.5 . .

loop_
_geom_bond_atom_site_label_1
_geom_bond_atom_site_label_2
_geom_bond_distance
_geom_bond_site_symmetry_2
Mg1 N2 2.073(2) .
Mg1 N2 2.073(2) 2_655
Mg1 N1 2.074(2) 2_655
Mg1 N1 2.074(2) .
Mg1 O2 2.151(3) .
Mg1 O1 2.153(3) .
F1 C12 1.347(3) .
F2 C13 1.341(3) .
F3 C14 1.348(3) .
F4 C15 1.337(3) .
F5 C16 1.347(3) .
F6 C18 1.344(3) .
F7 C19 1.342(3) .
F8 C20 1.349(3) .
F9 C21 1.336(3) .
F10 C22 1.343(3) .
O1 C23 1.422(3) 2_655
O1 C23 1.422(3) .
O2 C25 1.431(3) 2_655
O2 C25 1.431(3) .
N1 C4 1.360(3) .
N1 C1 1.372(3) .
N2 C6 1.366(3) .
N2 C9 1.367(3) .
C1 C10 1.410(4) 2_655
C1 C2 1.448(4) .
C2 C3 1.355(4) .
C2 H2 0.9500 .
C3 C4 1.444(4) .
C3 H3 0.9500 .
C4 C5 1.412(4) .
C5 C6 1.412(4) .
C5 C11 1.499(4) .
C6 C7 1.444(4) .
C7 C8 1.350(4) .
C7 H7 0.9500 .
C8 C9 1.444(4) .
C8 H8 0.9500 .
C9 C10 1.410(4) .
C10 C1 1.410(4) 2_655
C10 C17 1.495(4) .
C11 C16 1.382(4) .
C11 C12 1.391(4) .
C12 C13 1.379(4) .
C13 C14 1.373(4) .
C14 C15 1.386(4) .
C15 C16 1.379(4) .
C17 C18 1.386(4) .
C17 C22 1.388(4) .
C18 C19 1.381(4) .
C19 C20 1.377(4) .
C20 C21 1.376(4) .
C21 C22 1.385(4) .
C23 C24 1.497(4) .
C23 H23A 0.9900 .
C23 H23B 0.9900 .
C24 C24 1.471(6) 2_655
C24 H24A 0.9900 .
C24 H24B 0.9900 .
C25 C26 1.493(4) .
C25 H25A 0.9900 .
C25 H25B 0.9900 .
C26 C26 1.466(6) 2_655
C26 H26A 0.9900 .
C26 H26B 0.9900 .
C27 C32 1.384(5) .
C27 C28 1.404(4) .
C27 C33 1.506(5) .
C28 C29 1.371(4) .
C28 H28 0.9500 .
C29 C30 1.391(4) .
C29 H29 0.9500 .
C30 C31 1.381(5) .
C30 H30 0.9500 .
C31 C32 1.394(5) .
C31 H31 0.9500 .
C32 H32 0.9500 .
C33 H33A 0.9800 .
C33 H33B 0.9800 .
C33 H33C 0.9800 .
C34 C35 1.390(5) .
C34 C39 1.398(5) .
C34 C40 1.505(5) .
C35 C36 1.397(5) .
C35 H35 0.9500 .
C36 C37 1.369(5) .
C36 H36 0.9500 .
C37 C38 1.380(5) .
C37 H37 0.9500 .
C38 C39 1.382(5) .
C38 H38 0.9500 .
C39 H39 0.9500 .
C40 H40A 0.9800 .
C40 H40B 0.9800 .
C40 H40C 0.9800 .

loop_
_geom_torsion_atom_site_label_1
_geom_torsion_atom_site_label_2
_geom_torsion_atom_site_label_3
_geom_torsion_atom_site_label_4
_geom_torsion
_geom_torsion_site_symmetry_1
_geom_torsion_site_symmetry_4
N2 Mg1 O1 C23 -7.62(18) . 2_655
N2 Mg1 O1 C23 172.39(18) 2_655 2_655
N1 Mg1 O1 C23 -97.73(18) 2_655 2_655
N1 Mg1 O1 C23 82.27(18) . 2_655
O2 Mg1 O1 C23 -177(100) . 2_655
N2 Mg1 O1 C23 172.39(18) . .
N2 Mg1 O1 C23 -7.61(18) 2_655 .
N1 Mg1 O1 C23 82.27(18) 2_655 .
N1 Mg1 O1 C23 -97.73(18) . .
O2 Mg1 O1 C23 3(100) . .
N2 Mg1 O2 C25 100.30(18) . 2_655
N2 Mg1 O2 C25 -79.70(18) 2_655 2_655
N1 Mg1 O2 C25 -169.59(18) 2_655 2_655
N1 Mg1 O2 C25 10.41(18) . 2_655
O1 Mg1 O2 C25 -90(100) . 2_655
N2 Mg1 O2 C25 -79.70(18) . .
N2 Mg1 O2 C25 100.30(18) 2_655 .
N1 Mg1 O2 C25 10.42(18) 2_655 .
N1 Mg1 O2 C25 -169.58(18) . .
O1 Mg1 O2 C25 90(100) . .
N2 Mg1 N1 C4 -4.1(2) . .
N2 Mg1 N1 C4 175.4(2) 2_655 .
N1 Mg1 N1 C4 -94.4(2) 2_655 .
O2 Mg1 N1 C4 85.6(2) . .
O1 Mg1 N1 C4 -94.4(2) . .
N2 Mg1 N1 C1 -179.5(2) . .
N2 Mg1 N1 C1 0.0(2) 2_655 .
N1 Mg1 N1 C1 90.2(2) 2_655 .
O2 Mg1 N1 C1 -89.8(2) . .
O1 Mg1 N1 C1 90.2(2) . .
N2 Mg1 N2 C6 -89.23(16) 2_655 .
N1 Mg1 N2 C6 -179.2(2) 2_655 .
N1 Mg1 N2 C6 1.4(2) . .
O2 Mg1 N2 C6 -88.9(2) . .
O1 Mg1 N2 C6 91.1(2) . .
N2 Mg1 N2 C9 92.8(3) 2_655 .
N1 Mg1 N2 C9 2.9(2) 2_655 .
N1 Mg1 N2 C9 -176.6(2) . .
O2 Mg1 N2 C9 93.2(2) . .
O1 Mg1 N2 C9 -86.8(2) . .
C4 N1 C1 C10 -178.9(2) . 2_655
Mg1 N1 C1 C10 -2.7(4) . 2_655
C4 N1 C1 C2 0.1(3) . .
Mg1 N1 C1 C2 176.22(17) . .
N1 C1 C2 C3 0.1(3) . .
C10 C1 C2 C3 179.0(3) 2_655 .
C1 C2 C3 C4 -0.3(3) . .
C1 N1 C4 C5 -179.5(2) . .
Mg1 N1 C4 C5 4.3(4) . .
C1 N1 C4 C3 -0.2(3) . .
Mg1 N1 C4 C3 -176.36(18) . .
C2 C3 C4 N1 0.3(3) . .
C2 C3 C4 C5 179.6(3) . .
N1 C4 C5 C6 -0.4(4) . .
C3 C4 C5 C6 -179.6(3) . .
N1 C4 C5 C11 -179.1(2) . .
C3 C4 C5 C11 1.7(4) . .
C9 N2 C6 C5 179.7(2) . .
Mg1 N2 C6 C5 1.4(4) . .
C9 N2 C6 C7 0.1(3) . .
Mg1 N2 C6 C7 -178.20(17) . .
C4 C5 C6 N2 -2.7(4) . .
C11 C5 C6 N2 176.0(2) . .
C4 C5 C6 C7 176.9(3) . .
C11 C5 C6 C7 -4.4(4) . .
N2 C6 C7 C8 0.3(3) . .
C5 C6 C7 C8 -179.4(3) . .
C6 C7 C8 C9 -0.5(3) . .
C6 N2 C9 C10 178.4(2) . .
Mg1 N2 C9 C10 -3.3(4) . .
C6 N2 C9 C8 -0.4(3) . .
Mg1 N2 C9 C8 177.88(17) . .
C7 C8 C9 N2 0.6(3) . .
C7 C8 C9 C10 -178.2(3) . .
N2 C9 C10 C1 0.0(4) . 2_655
C8 C9 C10 C1 178.6(3) . 2_655
N2 C9 C10 C17 179.8(2) . .
C8 C9 C10 C17 -1.5(4) . .
C6 C5 C11 C16 -95.4(3) . .
C4 C5 C11 C16 83.5(3) . .
C6 C5 C11 C12 83.0(3) . .
C4 C5 C11 C12 -98.1(3) . .
C16 C11 C12 F1 178.5(2) . .
C5 C11 C12 F1 0.0(4) . .
C16 C11 C12 C13 -0.5(4) . .
C5 C11 C12 C13 -178.9(2) . .
F1 C12 C13 F2 0.0(4) . .
C11 C12 C13 F2 179.0(2) . .
F1 C12 C13 C14 -178.1(2) . .
C11 C12 C13 C14 0.8(4) . .
F2 C13 C14 F3 -0.7(4) . .
C12 C13 C14 F3 177.5(2) . .
F2 C13 C14 C15 -178.2(2) . .
C12 C13 C14 C15 -0.1(4) . .
F3 C14 C15 F4 0.2(4) . .
C13 C14 C15 F4 177.7(3) . .
F3 C14 C15 C16 -178.6(2) . .
C13 C14 C15 C16 -1.0(4) . .
F4 C15 C16 F5 1.3(4) . .
C14 C15 C16 F5 -180.0(2) . .
F4 C15 C16 C11 -177.3(3) . .
C14 C15 C16 C11 1.4(4) . .
C12 C11 C16 F5 -179.2(2) . .
C5 C11 C16 F5 -0.8(4) . .
C12 C11 C16 C15 -0.7(4) . .
C5 C11 C16 C15 177.8(3) . .
C1 C10 C17 C18 84.2(3) 2_655 .
C9 C10 C17 C18 -95.7(3) . .
C1 C10 C17 C22 -94.8(3) 2_655 .
C9 C10 C17 C22 85.3(3) . .
C22 C17 C18 F6 -179.6(2) . .
C10 C17 C18 F6 1.4(4) . .
C22 C17 C18 C19 0.3(4) . .
C10 C17 C18 C19 -178.7(3) . .
F6 C18 C19 F7 -2.0(4) . .
C17 C18 C19 F7 178.1(2) . .
F6 C18 C19 C20 178.7(2) . .
C17 C18 C19 C20 -1.2(4) . .
F7 C19 C20 F8 0.5(4) . .
C18 C19 C20 F8 179.8(2) . .
F7 C19 C20 C21 -177.9(2) . .
C18 C19 C20 C21 1.4(4) . .
F8 C20 C21 F9 0.2(4) . .
C19 C20 C21 F9 178.6(3) . .
F8 C20 C21 C22 -179.0(3) . .
C19 C20 C21 C22 -0.7(4) . .
F9 C21 C22 F10 -0.3(4) . .
C20 C21 C22 F10 179.0(3) . .
F9 C21 C22 C17 -179.5(3) . .
C20 C21 C22 C17 -0.3(4) . .
C18 C17 C22 F10 -178.8(2) . .
C10 C17 C22 F10 0.2(4) . .
C18 C17 C22 C21 0.5(4) . .
C10 C17 C22 C21 179.5(3) . .
C23 O1 C23 C24 -2.2(2) 2_655 .
Mg1 O1 C23 C24 177.8(2) . .
O1 C23 C24 C24 5.7(5) . 2_655
C25 O2 C25 C26 3.2(2) 2_655 .
Mg1 O2 C25 C26 -176.8(2) . .
O2 C25 C26 C26 -8.3(5) . 2_655
C32 C27 C28 C29 2.0(4) . .
C33 C27 C28 C29 -176.7(3) . .
C27 C28 C29 C30 0.1(4) . .
C28 C29 C30 C31 -2.0(4) . .
C29 C30 C31 C32 1.8(4) . .
C28 C27 C32 C31 -2.1(4) . .
C33 C27 C32 C31 176.6(3) . .
C30 C31 C32 C27 0.2(4) . .
C39 C34 C35 C36 2.4(5) . .
C40 C34 C35 C36 -174.8(3) . .
C34 C35 C36 C37 -1.8(5) . .
C35 C36 C37 C38 -0.3(5) . .
C36 C37 C38 C39 1.6(5) . .
C37 C38 C39 C34 -0.8(5) . .
C35 C34 C39 C38 -1.2(5) . .
C40 C34 C39 C38 176.1(3) . .
